data_4328428
loop_
_publ_author_name
'Stanislav S. Stoyko'
'Mansura Khatun'
'Arthur Mar'

_publ_contact_author_address
; Department of Chemistry
  University of Alberta
  Edmonton, AB
  Canada  T6G 2G2
;
_publ_contact_author_email arthur.mar@ualberta.ca
_publ_contact_author_fax '(780) 492-8231'
_publ_contact_author_name 'Dr. Arthur Mar'
_publ_contact_author_phone '(780) 492-5592'
_publ_section_title
;
 Ternary Arsenides A2Zn2As3 (A = Sr, Eu) and Their Stuffed Derivatives
 A2Ag2ZnAs3
;
_journal_name_full 'Inorganic Chemistry'
_journal_page_first 2621
_journal_page_last 2628
_journal_paper_doi 10.1021/ic202580m
_journal_volume 51
_journal_year 2012
_chemical_formula_structural 'Sr2 Zn2 As3'
_chemical_formula_sum 'As3 Sr2 Zn2'
_chemical_formula_weight 530.74
_chemical_name_common 'strontium zinc arsenide (2/2/3)'
_chemical_name_systematic 'strontium zinc arsenide (2/2/3)'
_space_group_IT_number 12
_symmetry_cell_setting monoclinic
_symmetry_space_group_name_Hall '-C 2y'
_symmetry_space_group_name_H-M 'C 1 2/m 1'
_atom_sites_solution_primary direct
_atom_sites_solution_secondary difmap
_audit_creation_method SHELXL-97
_cell_angle_alpha 90.00
_cell_angle_beta 126.271(3)
_cell_angle_gamma 90.00
_cell_formula_units_Z 4
_cell_length_a 16.212(5)
_cell_length_b 4.2754(12)
_cell_length_c 11.955(3)
_cell_measurement_reflns_used 2588
_cell_measurement_temperature 173(2)
_cell_measurement_theta_max 32.35
_cell_measurement_theta_min 3.12
_cell_volume 668.1(3)
_computing_cell_refinement 'Bruker SAINT 7.68A (Bruker, 2009)'
_computing_data_collection 'Bruker SMART 5.054 (Bruker, 1999)'
_computing_data_reduction 'Bruker SAINT 7.68A'
_computing_molecular_graphics 'ATOMS 5.1 (Dowty, 1999)'
_computing_publication_material 'Bruker SHELXTL 6.12'
_computing_structure_refinement 'Bruker SHELXTL 6.12'
_computing_structure_solution 'Bruker SHELXTL 6.12'
_diffrn_ambient_temperature 173(2)
_diffrn_measured_fraction_theta_full 0.972
_diffrn_measured_fraction_theta_max 0.972
_diffrn_measurement_device_type 'Bruker D8/SMART APEX II CCD'
_diffrn_measurement_method '\w scans'
_diffrn_radiation_monochromator graphite
_diffrn_radiation_source 'fine-focus sealed tube'
_diffrn_radiation_type MoK\a
_diffrn_radiation_wavelength 0.71073
_diffrn_reflns_av_R_equivalents 0.0309
_diffrn_reflns_av_sigmaI/netI 0.0293
_diffrn_reflns_limit_h_max 23
_diffrn_reflns_limit_h_min -24
_diffrn_reflns_limit_k_max 6
_diffrn_reflns_limit_k_min -6
_diffrn_reflns_limit_l_max 17
_diffrn_reflns_limit_l_min -17
_diffrn_reflns_number 4595
_diffrn_reflns_theta_full 33.04
_diffrn_reflns_theta_max 33.04
_diffrn_reflns_theta_min 2.11
_diffrn_standards_number 0
_exptl_absorpt_coefficient_mu 37.588
_exptl_absorpt_correction_T_max 0.6515
_exptl_absorpt_correction_T_min 0.0545
_exptl_absorpt_correction_type numerical
_exptl_absorpt_process_details 'Bruker SHELXTL 6.12 (Sheldrick, 2001)'
_exptl_crystal_colour grey
_exptl_crystal_density_diffrn 5.277
_exptl_crystal_description needle
_exptl_crystal_F_000 940
_exptl_crystal_size_max 0.39
_exptl_crystal_size_mid 0.04
_exptl_crystal_size_min 0.02
_refine_diff_density_max 1.324
_refine_diff_density_min -0.988
_refine_diff_density_rms 0.243
_refine_ls_extinction_coef 0.00206(10)
_refine_ls_extinction_expression Fc^*^=kFc[1+0.001xFc^2^\l^3^/sin(2\q)]^-1/4^
_refine_ls_extinction_method SHELXL
_refine_ls_goodness_of_fit_ref 1.039
_refine_ls_matrix_type full
_refine_ls_number_parameters 44
_refine_ls_number_reflns 1374
_refine_ls_number_restraints 0
_refine_ls_restrained_S_all 1.039
_refine_ls_R_factor_all 0.0300
_refine_ls_R_factor_gt 0.0216
_refine_ls_shift/su_max 0.001
_refine_ls_shift/su_mean 0.000
_refine_ls_structure_factor_coef Fsqd
_refine_ls_weighting_details 'calc w=1/[\s^2^(Fo^2^)+(0.0196P)^2^+0.0000P] where P=(Fo^2^+2Fc^2^)/3'
_refine_ls_weighting_scheme calc
_refine_ls_wR_factor_gt 0.0428
_refine_ls_wR_factor_ref 0.0456
_reflns_number_gt 1171
_reflns_number_total 1374
_reflns_threshold_expression I>2\s(I)
_cod_data_source_file ic202580m_si_002_2.cif
_cod_data_source_block Sr2Zn2As3
_cod_database_code 4328428

loop_
_symmetry_equiv_pos_as_xyz
'x, y, z'
'-x, y, -z'
'x+1/2, y+1/2, z'
'-x+1/2, y+1/2, -z'
'-x, -y, -z'
'x, -y, z'
'-x+1/2, -y+1/2, -z'
'x+1/2, -y+1/2, z'

loop_
_atom_site_label
_atom_site_type_symbol
_atom_site_fract_x
_atom_site_fract_y
_atom_site_fract_z
_atom_site_U_iso_or_equiv
_atom_site_adp_type
_atom_site_occupancy
_atom_site_symmetry_multiplicity
_atom_site_calc_flag
_atom_site_refinement_flags
Sr1 Sr 0.26694(3) 0.0000 0.66409(4) 0.00711(8) Uani 1 2 d S
Sr2 Sr 0.39248(3) 0.0000 0.04821(4) 0.00766(9) Uani 1 2 d S
Zn1 Zn 0.03802(4) 0.0000 0.31432(5) 0.00852(10) Uani 1 2 d S
Zn2 Zn 0.41130(4) 0.0000 0.34890(5) 0.00893(10) Uani 1 2 d S
As1 As 0.07517(3) 0.0000 0.12467(4) 0.00728(9) Uani 1 2 d S
As2 As 0.15194(3) 0.0000 0.79726(4) 0.00684(9) Uani 1 2 d S
As3 As 0.38920(3) 0.0000 0.54186(4) 0.00636(9) Uani 1 2 d S

loop_
_atom_site_aniso_label
_atom_site_aniso_U_11
_atom_site_aniso_U_22
_atom_site_aniso_U_33
_atom_site_aniso_U_23
_atom_site_aniso_U_13
_atom_site_aniso_U_12
Sr1 0.00657(17) 0.00802(16) 0.00580(17) 0.000 0.00315(15) 0.000
Sr2 0.00864(17) 0.00767(16) 0.00671(18) 0.000 0.00456(15) 0.000
Zn1 0.0074(2) 0.0085(2) 0.0073(2) 0.000 0.00304(19) 0.000
Zn2 0.0102(2) 0.0092(2) 0.0083(2) 0.000 0.00601(19) 0.000
As1 0.00667(18) 0.00838(18) 0.00537(19) 0.000 0.00278(16) 0.000
As2 0.00636(18) 0.00740(18) 0.00659(19) 0.000 0.00373(16) 0.000
As3 0.00630(18) 0.00674(17) 0.00550(19) 0.000 0.00320(16) 0.000

loop_
_atom_type_symbol
_atom_type_description
_atom_type_scat_dispersion_real
_atom_type_scat_dispersion_imag
_atom_type_scat_source
Zn Zn 0.2839 1.4301 'International Tables Vol C Tables 4.2.6.8 and 6.1.1.4'
As As 0.0499 2.0058 'International Tables Vol C Tables 4.2.6.8 and 6.1.1.4'
Sr Sr -1.5307 3.2498 'International Tables Vol C Tables 4.2.6.8 and 6.1.1.4'

loop_
_geom_angle_atom_site_label_1
_geom_angle_atom_site_label_2
_geom_angle_atom_site_label_3
_geom_angle
_geom_angle_site_symmetry_1
_geom_angle_site_symmetry_3
As3 Sr1 As2 177.904(17) . .
As3 Sr1 As3 94.31(2) . 7_546
As2 Sr1 As3 87.21(2) . 7_546
As3 Sr1 As3 94.31(2) . 7_556
As2 Sr1 As3 87.21(2) . 7_556
As3 Sr1 As3 86.88(2) 7_546 7_556
As3 Sr1 As1 86.24(2) . 7_556
As2 Sr1 As1 92.23(2) . 7_556
As3 Sr1 As1 179.221(16) 7_546 7_556
As3 Sr1 As1 93.63(2) 7_556 7_556
As3 Sr1 As1 86.24(2) . 7_546
As2 Sr1 As1 92.23(2) . 7_546
As3 Sr1 As1 93.63(2) 7_546 7_546
As3 Sr1 As1 179.221(16) 7_556 7_546
As1 Sr1 As1 85.86(2) 7_556 7_546
As3 Sr1 Zn2 136.064(15) . 7_546
As2 Sr1 Zn2 44.982(14) . 7_546
As3 Sr1 Zn2 44.404(17) 7_546 7_546
As3 Sr1 Zn2 96.89(2) 7_556 7_546
As1 Sr1 Zn2 134.91(2) 7_556 7_546
As1 Sr1 Zn2 83.07(2) 7_546 7_546
As3 Sr1 Zn2 136.064(15) . 7_556
As2 Sr1 Zn2 44.982(14) . 7_556
As3 Sr1 Zn2 96.89(2) 7_546 7_556
As3 Sr1 Zn2 44.404(17) 7_556 7_556
As1 Sr1 Zn2 83.07(2) 7_556 7_556
As1 Sr1 Zn2 134.91(2) 7_546 7_556
Zn2 Sr1 Zn2 74.71(3) 7_546 7_556
As3 Sr1 Zn1 87.67(3) . .
As2 Sr1 Zn1 94.42(3) . .
As3 Sr1 Zn1 44.068(12) 7_546 .
As3 Sr1 Zn1 44.068(12) 7_556 .
As1 Sr1 Zn1 136.551(12) 7_556 .
As1 Sr1 Zn1 136.551(12) 7_546 .
Zn2 Sr1 Zn1 72.12(2) 7_546 .
Zn2 Sr1 Zn1 72.12(2) 7_556 .
As3 Sr1 Zn1 43.066(14) . 7_556
As2 Sr1 Zn1 135.790(14) . 7_556
As3 Sr1 Zn1 135.63(2) 7_546 7_556
As3 Sr1 Zn1 85.40(2) 7_556 7_556
As1 Sr1 Zn1 45.036(17) 7_556 7_556
As1 Sr1 Zn1 94.64(2) 7_546 7_556
Zn2 Sr1 Zn1 177.678(11) 7_546 7_556
Zn2 Sr1 Zn1 107.31(2) 7_556 7_556
Zn1 Sr1 Zn1 109.47(2) . 7_556
As3 Sr1 Zn1 43.066(14) . 7_546
As2 Sr1 Zn1 135.790(15) . 7_546
As3 Sr1 Zn1 85.40(2) 7_546 7_546
As3 Sr1 Zn1 135.63(2) 7_556 7_546
As1 Sr1 Zn1 94.64(2) 7_556 7_546
As1 Sr1 Zn1 45.036(17) 7_546 7_546
Zn2 Sr1 Zn1 107.31(2) 7_546 7_546
Zn2 Sr1 Zn1 177.678(11) 7_556 7_546
Zn1 Sr1 Zn1 109.47(2) . 7_546
Zn1 Sr1 Zn1 70.65(2) 7_556 7_546
As3 Sr1 Sr2 122.91(2) . 1_556
As2 Sr1 Sr2 54.99(2) . 1_556
As3 Sr1 Sr2 124.429(14) 7_546 1_556
As3 Sr1 Sr2 124.429(14) 7_556 1_556
As1 Sr1 Sr2 54.792(13) 7_556 1_556
As1 Sr1 Sr2 54.792(13) 7_546 1_556
Zn2 Sr1 Sr2 83.755(15) 7_546 1_556
Zn2 Sr1 Sr2 83.755(14) 7_556 1_556
Zn1 Sr1 Sr2 149.415(17) . 1_556
Zn1 Sr1 Sr2 95.279(14) 7_556 1_556
Zn1 Sr1 Sr2 95.279(14) 7_546 1_556
As2 Sr2 As2 84.67(2) 7_556 7_546
As2 Sr2 As2 88.60(2) 7_556 1_554
As2 Sr2 As2 88.60(2) 7_546 1_554
As2 Sr2 As1 176.743(17) 7_556 7_545
As2 Sr2 As1 96.06(2) 7_546 7_545
As2 Sr2 As1 88.24(2) 1_554 7_545
As2 Sr2 As1 96.06(2) 7_556 7
As2 Sr2 As1 176.743(17) 7_546 7
As2 Sr2 As1 88.24(2) 1_554 7
As1 Sr2 As1 83.05(2) 7_545 7
As2 Sr2 As1 83.02(2) 7_556 3
As2 Sr2 As1 138.387(19) 7_546 3
As2 Sr2 As1 130.501(17) 1_554 3
As1 Sr2 As1 98.44(2) 7_545 3
As1 Sr2 As1 44.864(17) 7 3
As2 Sr2 As1 138.387(19) 7_556 3_545
As2 Sr2 As1 83.02(2) 7_546 3_545
As2 Sr2 As1 130.501(17) 1_554 3_545
As1 Sr2 As1 44.864(17) 7_545 3_545
As1 Sr2 As1 98.44(2) 7 3_545
As1 Sr2 As1 80.37(3) 3 3_545
As2 Sr2 Zn1 45.34(2) 7_556 3
As2 Sr2 Zn1 98.67(3) 7_546 3
As2 Sr2 Zn1 131.660(13) 1_554 3
As1 Sr2 Zn1 137.43(2) 7_545 3
As1 Sr2 Zn1 84.04(2) 7 3
As1 Sr2 Zn1 47.035(15) 3 3
As1 Sr2 Zn1 97.84(2) 3_545 3
As2 Sr2 Zn1 98.67(3) 7_556 3_545
As2 Sr2 Zn1 45.34(2) 7_546 3_545
As2 Sr2 Zn1 131.660(13) 1_554 3_545
As1 Sr2 Zn1 84.04(2) 7_545 3_545
As1 Sr2 Zn1 137.43(2) 7 3_545
As1 Sr2 Zn1 97.84(2) 3 3_545
As1 Sr2 Zn1 47.035(15) 3_545 3_545
Zn1 Sr2 Zn1 78.66(2) 3 3_545
As2 Sr2 Zn2 45.473(13) 7_556 .
As2 Sr2 Zn2 45.473(13) 7_546 .
As2 Sr2 Zn2 106.55(2) 1_554 .
As1 Sr2 Zn2 136.535(13) 7_545 .
As1 Sr2 Zn2 136.535(13) 7 .
As1 Sr2 Zn2 101.571(14) 3 .
As1 Sr2 Zn2 101.571(14) 3_545 .
Zn1 Sr2 Zn2 55.351(18) 3 .
Zn1 Sr2 Zn2 55.351(18) 3_545 .
As2 Sr2 Sr1 124.394(16) 7_556 1_554
As2 Sr2 Sr1 124.394(17) 7_546 1_554
As2 Sr2 Sr1 51.727(14) 1_554 1_554
As1 Sr2 Sr1 52.680(16) 7_545 1_554
As1 Sr2 Sr1 52.680(16) 7 1_554
As1 Sr2 Sr1 94.961(12) 3 1_554
As1 Sr2 Sr1 94.961(12) 3_545 1_554
Zn1 Sr2 Sr1 136.243(14) 3 1_554
Zn1 Sr2 Sr1 136.243(14) 3_545 1_554
Zn2 Sr2 Sr1 158.278(18) . 1_554
As2 Sr2 Sr2 131.271(13) 7_556 5_655
As2 Sr2 Sr2 131.271(13) 7_546 5_655
As2 Sr2 Sr2 118.73(3) 1_554 5_655
As1 Sr2 Sr2 50.114(12) 7_545 5_655
As1 Sr2 Sr2 50.114(12) 7 5_655
As1 Sr2 Sr2 48.325(15) 3 5_655
As1 Sr2 Sr2 48.325(15) 3_545 5_655
Zn1 Sr2 Sr2 91.57(2) 3 5_655
Zn1 Sr2 Sr2 91.57(2) 3_545 5_655
Zn2 Sr2 Sr2 134.720(18) . 5_655
Sr1 Sr2 Sr2 67.002(19) 1_554 5_655
As2 Zn1 As3 106.768(17) 5_556 7_556
As2 Zn1 As3 106.768(17) 5_556 7_546
As3 Zn1 As3 113.71(3) 7_556 7_546
As2 Zn1 As1 111.60(3) 5_556 .
As3 Zn1 As1 109.00(2) 7_556 .
As3 Zn1 As1 109.00(2) 7_546 .
As2 Zn1 Zn2 52.098(17) 5_556 3_445
As3 Zn1 Zn2 123.78(3) 7_556 3_445
As3 Zn1 Zn2 54.70(2) 7_546 3_445
As1 Zn1 Zn2 127.074(16) . 3_445
As2 Zn1 Zn2 52.098(17) 5_556 3_455
As3 Zn1 Zn2 54.70(2) 7_556 3_455
As3 Zn1 Zn2 123.78(3) 7_546 3_455
As1 Zn1 Zn2 127.074(16) . 3_455
Zn2 Zn1 Zn2 85.24(3) 3_445 3_455
As2 Zn1 Sr2 63.171(14) 5_556 3_445
As3 Zn1 Sr2 162.292(17) 7_556 3_445
As3 Zn1 Sr2 83.76(2) 7_546 3_445
As1 Zn1 Sr2 65.30(2) . 3_445
Zn2 Zn1 Sr2 63.13(2) 3_445 3_445
Zn2 Zn1 Sr2 113.98(3) 3_455 3_445
As2 Zn1 Sr2 63.171(14) 5_556 3_455
As3 Zn1 Sr2 83.76(2) 7_556 3_455
As3 Zn1 Sr2 162.292(17) 7_546 3_455
As1 Zn1 Sr2 65.30(2) . 3_455
Zn2 Zn1 Sr2 113.98(3) 3_445 3_455
Zn2 Zn1 Sr2 63.13(2) 3_455 3_455
Sr2 Zn1 Sr2 78.66(2) 3_445 3_455
As2 Zn1 Sr1 135.31(2) 5_556 .
As3 Zn1 Sr1 57.879(16) 7_556 .
As3 Zn1 Sr1 57.879(16) 7_546 .
As1 Zn1 Sr1 113.09(3) . .
Zn2 Zn1 Sr1 98.73(2) 3_445 .
Zn2 Zn1 Sr1 98.73(2) 3_455 .
Sr2 Zn1 Sr1 139.698(12) 3_445 .
Sr2 Zn1 Sr1 139.698(13) 3_455 .
As2 Zn1 Sr1 139.525(16) 5_556 7_556
As3 Zn1 Sr1 55.489(16) 7_556 7_556
As3 Zn1 Sr1 113.68(2) 7_546 7_556
As1 Zn1 Sr1 56.332(14) . 7_556
Zn2 Zn1 Sr1 168.051(18) 3_445 7_556
Zn2 Zn1 Sr1 101.26(2) 3_455 7_556
Sr2 Zn1 Sr1 121.63(2) 3_445 7_556
Sr2 Zn1 Sr1 77.97(2) 3_455 7_556
Sr1 Zn1 Sr1 70.53(2) . 7_556
As2 Zn1 Sr1 139.525(16) 5_556 7_546
As3 Zn1 Sr1 113.68(2) 7_556 7_546
As3 Zn1 Sr1 55.489(16) 7_546 7_546
As1 Zn1 Sr1 56.332(14) . 7_546
Zn2 Zn1 Sr1 101.26(2) 3_445 7_546
Zn2 Zn1 Sr1 168.051(18) 3_455 7_546
Sr2 Zn1 Sr1 77.97(2) 3_445 7_546
Sr2 Zn1 Sr1 121.63(2) 3_455 7_546
Sr1 Zn1 Sr1 70.53(2) . 7_546
Sr1 Zn1 Sr1 70.65(2) 7_556 7_546
As3 Zn2 As2 113.952(19) . 7_546
As3 Zn2 As2 113.95(2) . 7_556
As2 Zn2 As2 113.22(3) 7_546 7_556
As3 Zn2 As3 109.66(2) . 5_656
As2 Zn2 As3 102.316(16) 7_546 5_656
As2 Zn2 As3 102.316(16) 7_556 5_656
As3 Zn2 Zn2 57.05(3) . 5_656
As2 Zn2 Zn2 122.179(16) 7_546 5_656
As2 Zn2 Zn2 122.179(16) 7_556 5_656
As3 Zn2 Zn2 52.61(2) 5_656 5_656
As3 Zn2 Zn1 124.916(17) . 3
As2 Zn2 Zn1 120.32(3) 7_546 3
As2 Zn2 Zn1 51.25(2) 7_556 3
As3 Zn2 Zn1 51.094(17) 5_656 3
Zn2 Zn2 Zn1 85.60(3) 5_656 3
As3 Zn2 Zn1 124.916(17) . 3_545
As2 Zn2 Zn1 51.248(19) 7_546 3_545
As2 Zn2 Zn1 120.32(3) 7_556 3_545
As3 Zn2 Zn1 51.094(17) 5_656 3_545
Zn2 Zn2 Zn1 85.60(3) 5_656 3_545
Zn1 Zn2 Zn1 85.24(3) 3 3_545
As3 Zn2 Sr2 169.34(2) . .
As2 Zn2 Sr2 62.115(17) 7_546 .
As2 Zn2 Sr2 62.115(17) 7_556 .
As3 Zn2 Sr2 81.006(19) 5_656 .
Zn2 Zn2 Sr2 133.61(3) 5_656 .
Zn1 Zn2 Sr2 61.515(14) 3 .
Zn1 Zn2 Sr2 61.515(14) 3_545 .
As3 Zn2 Sr1 59.097(14) . 7_546
As2 Zn2 Sr1 58.431(17) 7_546 7_546
As2 Zn2 Sr1 119.32(2) 7_556 7_546
As3 Zn2 Sr1 138.080(16) 5_656 7_546
Zn2 Zn2 Sr1 103.28(2) 5_656 7_546
Zn1 Zn2 Sr1 170.196(19) 3 7_546
Zn1 Zn2 Sr1 99.42(2) 3_545 7_546
Sr2 Zn2 Sr1 113.108(14) . 7_546
As3 Zn2 Sr1 59.097(14) . 7_556
As2 Zn2 Sr1 119.32(2) 7_546 7_556
As2 Zn2 Sr1 58.431(16) 7_556 7_556
As3 Zn2 Sr1 138.080(16) 5_656 7_556
Zn2 Zn2 Sr1 103.28(2) 5_656 7_556
Zn1 Zn2 Sr1 99.42(2) 3 7_556
Zn1 Zn2 Sr1 170.196(19) 3_545 7_556
Sr2 Zn2 Sr1 113.108(14) . 7_556
Sr1 Zn2 Sr1 74.71(3) 7_546 7_556
As1 As1 Zn1 117.58(4) 5 .
As1 As1 Sr1 135.750(13) 5 7_556
Zn1 As1 Sr1 78.63(2) . 7_556
As1 As1 Sr1 135.750(13) 5 7_546
Zn1 As1 Sr1 78.63(2) . 7_546
Sr1 As1 Sr1 85.86(2) 7_556 7_546
As1 As1 Sr2 69.44(2) 5 7_545
Zn1 As1 Sr2 138.476(12) . 7_545
Sr1 As1 Sr2 127.07(2) 7_556 7_545
Sr1 As1 Sr2 72.53(2) 7_546 7_545
As1 As1 Sr2 69.44(2) 5 7
Zn1 As1 Sr2 138.476(12) . 7
Sr1 As1 Sr2 72.53(2) 7_556 7
Sr1 As1 Sr2 127.07(2) 7_546 7
Sr2 As1 Sr2 83.04(2) 7_545 7
As1 As1 Sr2 65.699(19) 5 3_445
Zn1 As1 Sr2 67.668(17) . 3_445
Sr1 As1 Sr2 146.300(19) 7_556 3_445
Sr1 As1 Sr2 87.30(2) 7_546 3_445
Sr2 As1 Sr2 81.56(2) 7_545 3_445
Sr2 As1 Sr2 135.136(17) 7 3_445
As1 As1 Sr2 65.699(19) 5 3_455
Zn1 As1 Sr2 67.668(17) . 3_455
Sr1 As1 Sr2 87.30(2) 7_556 3_455
Sr1 As1 Sr2 146.300(19) 7_546 3_455
Sr2 As1 Sr2 135.136(17) 7_545 3_455
Sr2 As1 Sr2 81.56(2) 7 3_455
Sr2 As1 Sr2 80.37(3) 3_445 3_455
Zn1 As2 Zn2 76.654(16) 5_556 7_546
Zn1 As2 Zn2 76.654(16) 5_556 7_556
Zn2 As2 Zn2 113.22(3) 7_546 7_556
Zn1 As2 Sr1 130.27(3) 5_556 .
Zn2 As2 Sr1 76.59(2) 7_546 .
Zn2 As2 Sr1 76.59(2) 7_556 .
Zn1 As2 Sr2 71.484(17) 5_556 7_556
Zn2 As2 Sr2 145.33(2) 7_546 7_556
Zn2 As2 Sr2 72.41(2) 7_556 7_556
Sr1 As2 Sr2 135.612(12) . 7_556
Zn1 As2 Sr2 71.484(17) 5_556 7_546
Zn2 As2 Sr2 72.41(2) 7_546 7_546
Zn2 As2 Sr2 145.33(2) 7_556 7_546
Sr1 As2 Sr2 135.612(13) . 7_546
Sr2 As2 Sr2 84.67(2) 7_556 7_546
Zn1 As2 Sr2 156.45(2) 5_556 1_556
Zn2 As2 Sr2 114.280(16) 7_546 1_556
Zn2 As2 Sr2 114.280(16) 7_556 1_556
Sr1 As2 Sr2 73.28(3) . 1_556
Sr2 As2 Sr2 91.40(2) 7_556 1_556
Sr2 As2 Sr2 91.40(2) 7_546 1_556
Zn2 As3 Zn1 110.79(2) . 7_556
Zn2 As3 Zn1 110.79(2) . 7_546
Zn1 As3 Zn1 113.72(3) 7_556 7_546
Zn2 As3 Zn2 70.34(2) . 5_656
Zn1 As3 Zn2 74.208(16) 7_556 5_656
Zn1 As3 Zn2 74.208(16) 7_546 5_656
Zn2 As3 Sr1 155.30(2) . .
Zn1 As3 Sr1 81.45(2) 7_556 .
Zn1 As3 Sr1 81.45(2) 7_546 .
Zn2 As3 Sr1 134.36(3) 5_656 .
Zn2 As3 Sr1 76.50(2) . 7_546
Zn1 As3 Sr1 160.82(2) 7_556 7_546
Zn1 As3 Sr1 78.05(2) 7_546 7_546
Zn2 As3 Sr1 124.673(16) 5_656 7_546
Sr1 As3 Sr1 85.69(2) . 7_546
Zn2 As3 Sr1 76.50(2) . 7_556
Zn1 As3 Sr1 78.05(2) 7_556 7_556
Zn1 As3 Sr1 160.82(2) 7_546 7_556
Zn2 As3 Sr1 124.673(16) 5_656 7_556
Sr1 As3 Sr1 85.69(2) . 7_556
Sr1 As3 Sr1 86.88(2) 7_546 7_556

loop_
_geom_bond_atom_site_label_1
_geom_bond_atom_site_label_2
_geom_bond_distance
_geom_bond_site_symmetry_2
Sr1 As3 3.0808(8) .
Sr1 As2 3.0859(8) .
Sr1 As3 3.1089(7) 7_546
Sr1 As3 3.1089(7) 7_556
Sr1 As1 3.1387(7) 7_556
Sr1 As1 3.1387(7) 7_546
Sr1 Zn2 3.5230(9) 7_546
Sr1 Zn2 3.5230(9) 7_556
Sr1 Zn1 3.5912(10) .
Sr1 Zn1 3.6973(9) 7_556
Sr1 Zn1 3.6973(9) 7_546
Sr1 Sr2 3.7646(13) 1_556
Sr2 As2 3.1742(7) 7_556
Sr2 As2 3.1742(7) 7_546
Sr2 As2 3.2195(9) 1_554
Sr2 As1 3.2247(7) 7_545
Sr2 As1 3.2247(7) 7
Sr2 As1 3.3128(8) 3
Sr2 As1 3.3128(8) 3_545
Sr2 Zn1 3.3730(8) 3
Sr2 Zn1 3.3730(8) 3_545
Sr2 Zn2 3.4233(12) .
Sr2 Sr1 3.7646(13) 1_554
Sr2 Sr2 4.2706(12) 5_655
Zn1 As2 2.5304(10) 5_556
Zn1 As3 2.5530(6) 7_556
Zn1 As3 2.5530(6) 7_546
Zn1 As1 2.6683(9) .
Zn1 Zn2 3.1570(8) 3_445
Zn1 Zn2 3.1570(8) 3_455
Zn1 Sr2 3.3729(8) 3_445
Zn1 Sr2 3.3729(8) 3_455
Zn1 Sr1 3.6972(9) 7_556
Zn1 Sr1 3.6972(9) 7_546
Zn2 As3 2.5353(9) .
Zn2 As2 2.5602(6) 7_546
Zn2 As2 2.5602(6) 7_556
Zn2 As3 2.6775(10) 5_656
Zn2 Zn2 3.0050(12) 5_656
Zn2 Zn1 3.1569(8) 3
Zn2 Zn1 3.1569(8) 3_545
Zn2 Sr1 3.5231(9) 7_546
Zn2 Sr1 3.5231(9) 7_556
As1 As1 2.4959(10) 5
As1 Sr1 3.1386(7) 7_556
As1 Sr1 3.1386(7) 7_546
As1 Sr2 3.2247(7) 7_545
As1 Sr2 3.2247(7) 7
As1 Sr2 3.3128(8) 3_445
As1 Sr2 3.3128(8) 3_455
As2 Zn1 2.5303(10) 5_556
As2 Zn2 2.5602(7) 7_546
As2 Zn2 2.5602(6) 7_556
As2 Sr2 3.1742(7) 7_556
As2 Sr2 3.1742(7) 7_546
As2 Sr2 3.2195(9) 1_556
As3 Zn1 2.5530(6) 7_556
As3 Zn1 2.5530(6) 7_546
As3 Zn2 2.6776(10) 5_656
As3 Sr1 3.1089(7) 7_546
As3 Sr1 3.1089(7) 7_556
